data_2312524
loop_
_publ_author_name
'Hollenw&#xe4;ger, Dirk'
'Nitzer, Alexander'
'Bockmair, Valentin'
'Kornath, Andreas J.'

_publ_section_title
;
 The crystal structure of the ammonium salt of 2-aminomalonic acid.
;
_journal_coeditor_code WV3014
_journal_issue 'Pt 7'
_journal_name_full 'Acta crystallographica. Section C, Structural chemistry'
_journal_page_first 291
_journal_page_last 296
_journal_paper_doi 10.1107/S2053229624005576
_journal_volume 80
_journal_year 2024
_chemical_formula_iupac 'N H4 +, C3 H4 N O4 -'
_chemical_formula_moiety 'H4 N +, C3 H4 N O4 -'
_chemical_formula_sum 'C3 H8 N2 O4'
_chemical_formula_weight 136.11
_chemical_name_common
;
Ammonium 2-amminomalonate
;
_chemical_name_systematic
;
Ammonium 2-azaniumylpropanedioate
;
_space_group_crystal_system orthorhombic
_space_group_IT_number 61
_space_group_name_Hall '-P 2ac 2ab'
_space_group_name_H-M_alt 'P b c a'
_atom_sites_solution_hydrogens difmap
_atom_sites_solution_primary direct
_atom_sites_solution_secondary difmap
_audit_creation_method SHELXL-2019/3
_cell_angle_alpha 90
_cell_angle_beta 90
_cell_angle_gamma 90
_cell_formula_units_Z 8
_cell_length_a 9.9714(4)
_cell_length_b 9.8671(3)
_cell_length_c 11.1884(4)
_cell_measurement_reflns_used 7376
_cell_measurement_temperature 101(2)
_cell_measurement_theta_max 32.2920
_cell_measurement_theta_min 2.1190
_cell_volume 1100.81(7)
_computing_cell_refinement
;
CrysAlis PRO (Rigaku OD, 2020)
;
_computing_data_collection
;
CrysAlis PRO (Rigaku OD, 2020)
;
_computing_data_reduction
;
CrysAlis PRO (Rigaku OD, 2020)
;
_computing_molecular_graphics
;
ORTEP-3 (Farrugia, 2012)
;
_computing_publication_material
;
PLATON (Spek, 2020)
;
_computing_structure_refinement
;
SHELXL2019 (Sheldrick, 2015<i>b</i>)
;
_computing_structure_solution
;
SHELXT2018 (Sheldrick, 2015<i>a</i>)
;
_diffrn_ambient_temperature 101(2)
_diffrn_detector 'CCD plate'
_diffrn_detector_area_resol_mean 15.9809
_diffrn_measured_fraction_theta_full 0.998
_diffrn_measured_fraction_theta_max 0.999
_diffrn_measurement_device 'CCD camera on \k-goniostat'
_diffrn_measurement_device_type 'Rigaku Xcalibur Sapphire3'
_diffrn_measurement_method '\w scans'
_diffrn_radiation_monochromator graphite
_diffrn_radiation_source 'Enhance (Mo) X-ray Source'
_diffrn_radiation_type 'Mo K\a'
_diffrn_radiation_wavelength 0.71073
_diffrn_reflns_av_R_equivalents 0.0208
_diffrn_reflns_av_unetI/netI 0.0080
_diffrn_reflns_limit_h_max 13
_diffrn_reflns_limit_h_min -13
_diffrn_reflns_limit_k_max 13
_diffrn_reflns_limit_k_min -13
_diffrn_reflns_limit_l_max 15
_diffrn_reflns_limit_l_min -15
_diffrn_reflns_number 18831
_diffrn_reflns_theta_full 25.242
_diffrn_reflns_theta_max 29.130
_diffrn_reflns_theta_min 3.428
_diffrn_source_current 40
_diffrn_source_voltage 50
_exptl_absorpt_coefficient_mu 0.152
_exptl_absorpt_correction_T_max 1.00000
_exptl_absorpt_correction_T_min 0.84726
_exptl_absorpt_correction_type multi-scan
_exptl_absorpt_process_details
;
(CrysAlis PRO; Rigaku OD, 2020)
;
_exptl_crystal_colour colorless
_exptl_crystal_density_diffrn 1.643
_exptl_crystal_density_method 'not measured'
_exptl_crystal_description block
_exptl_crystal_F_000 576
_exptl_crystal_size_max 0.726
_exptl_crystal_size_mid 0.597
_exptl_crystal_size_min 0.509
_refine_diff_density_max 0.490
_refine_diff_density_min -0.211
_refine_ls_extinction_method none
_refine_ls_goodness_of_fit_ref 1.203
_refine_ls_hydrogen_treatment refall
_refine_ls_matrix_type full
_refine_ls_number_parameters 114
_refine_ls_number_reflns 1483
_refine_ls_number_restraints 0
_refine_ls_restrained_S_all 1.203
_refine_ls_R_factor_all 0.0404
_refine_ls_R_factor_gt 0.0386
_refine_ls_shift/su_max 0.000
_refine_ls_shift/su_mean 0.000
_refine_ls_structure_factor_coef Fsqd
_refine_ls_weighting_details 'w=1/[\s^2^(Fo^2^)+(0.0446P)^2^+0.9120P] where P=(Fo^2^+2Fc^2^)/3'
_refine_ls_weighting_scheme calc
_refine_ls_wR_factor_gt 0.1113
_refine_ls_wR_factor_ref 0.1126
_reflns_number_gt 1391
_reflns_number_total 1483
_reflns_threshold_expression 'I > 2\s(I)'
_cod_data_source_file wv3014.cif
_cod_data_source_block I
_cod_depositor_comments 'Adding full bibliography for 2312524.cif.'
_cod_database_code 2312524
_shelx_space_group_comment
;
The symmetry employed for this shelxl refinement is uniquely defined
by the following loop, which should always be used as a source of
symmetry information in preference to the above space-group names.
They are only intended as comments.
;
_shelx_estimated_absorpt_t_min 0.898
_shelx_estimated_absorpt_t_max 0.927

loop_
_space_group_symop_operation_xyz
'x, y, z'
'-x+1/2, -y, z+1/2'
'-x, y+1/2, -z+1/2'
'x+1/2, -y+1/2, -z'
'-x, -y, -z'
'x-1/2, y, -z-1/2'
'x, -y-1/2, z-1/2'
'-x-1/2, y-1/2, z'

loop_
_atom_site_type_symbol
_atom_site_label
_atom_site_fract_x
_atom_site_fract_y
_atom_site_fract_z
_atom_site_U_iso_or_equiv
_atom_site_adp_type
_atom_site_calc_flag
_atom_site_occupancy
_atom_site_disorder_assembly
_atom_site_disorder_group
N N2 0.50374(12) 0.23766(12) 0.51186(11) 0.0124(2) Uani d 1 . .
H H4 0.515(2) 0.233(2) 0.438(2) 0.027(5) Uiso d 1 . .
H H3 0.461(2) 0.167(2) 0.5344(19) 0.024(5) Uiso d 1 . .
H H5 0.456(2) 0.308(2) 0.534(2) 0.026(5) Uiso d 1 . .
H H6 0.584(2) 0.238(2) 0.545(2) 0.024(5) Uiso d 1 . .
O O3 0.64253(10) 0.50248(10) 0.92457(9) 0.0151(2) Uani d 1 . .
O O4 0.86733(10) 0.49144(10) 0.93630(9) 0.0145(2) Uani d 1 . .
O O2 0.93388(10) 0.29895(10) 0.74002(9) 0.0136(2) Uani d 1 . .
O O1 0.74231(10) 0.26216(10) 0.64267(10) 0.0165(2) Uani d 1 . .
C C3 0.75713(13) 0.49122(12) 0.88125(11) 0.0102(3) Uani d 1 . .
C C1 0.81752(13) 0.33305(13) 0.70628(11) 0.0109(3) Uani d 1 . .
C C2 0.76674(13) 0.47406(13) 0.74394(11) 0.0103(3) Uani d 1 . .
H H2 0.8249(18) 0.541(2) 0.7165(17) 0.012(4) Uiso d 1 . .
N N1 0.63426(11) 0.50005(11) 0.68844(10) 0.0103(2) Uani d 1 . .
H H1A 0.643(2) 0.4967(19) 0.605(2) 0.019(5) Uiso d 1 . .
H H1B 0.602(2) 0.584(2) 0.7085(18) 0.023(5) Uiso d 1 . .
H H1C 0.568(2) 0.438(2) 0.7126(19) 0.022(5) Uiso d 1 . .

loop_
_atom_site_aniso_label
_atom_site_aniso_U_11
_atom_site_aniso_U_22
_atom_site_aniso_U_33
_atom_site_aniso_U_12
_atom_site_aniso_U_13
_atom_site_aniso_U_23
N2 0.0136(5) 0.0122(5) 0.0115(5) -0.0001(4) -0.0005(4) -0.0014(4)
O3 0.0145(5) 0.0172(5) 0.0136(5) 0.0014(3) 0.0025(4) -0.0009(3)
O4 0.0145(5) 0.0176(5) 0.0114(4) 0.0018(3) -0.0022(3) -0.0020(3)
O2 0.0131(5) 0.0144(4) 0.0132(4) 0.0026(3) -0.0016(3) -0.0019(3)
O1 0.0154(5) 0.0135(5) 0.0207(5) 0.0000(4) -0.0054(4) -0.0032(4)
C3 0.0151(6) 0.0064(5) 0.0092(5) 0.0006(4) -0.0001(4) 0.0002(4)
C1 0.0134(6) 0.0107(6) 0.0087(5) 0.0002(4) 0.0016(4) 0.0007(4)
C2 0.0100(5) 0.0113(5) 0.0096(5) -0.0002(4) -0.0011(4) 0.0010(4)
N1 0.0120(5) 0.0098(5) 0.0092(5) 0.0012(4) -0.0015(4) 0.0005(4)

loop_
_atom_type_symbol
_atom_type_description
_atom_type_scat_dispersion_real
_atom_type_scat_dispersion_imag
_atom_type_scat_source
C C 0.0033 0.0016 'International Tables Vol C Tables 4.2.6.8 and 6.1.1.4'
H H 0.0000 0.0000 'International Tables Vol C Tables 4.2.6.8 and 6.1.1.4'
N N 0.0061 0.0033 'International Tables Vol C Tables 4.2.6.8 and 6.1.1.4'
O O 0.0106 0.0060 'International Tables Vol C Tables 4.2.6.8 and 6.1.1.4'

loop_
_geom_angle_atom_site_label_1
_geom_angle_atom_site_label_2
_geom_angle_atom_site_label_3
_geom_angle_site_symmetry_1
_geom_angle_site_symmetry_3
_geom_angle
_geom_angle_publ_flag
H4 N2 H3 . . 108(2) ?
H4 N2 H5 . . 113(2) ?
H3 N2 H5 . . 107(2) ?
H4 N2 H6 . . 107(2) ?
H3 N2 H6 . . 109.4(19) ?
H5 N2 H6 . . 111.5(19) ?
O3 C3 O4 . . 127.55(12) ?
O3 C3 C2 . . 116.89(11) ?
O4 C3 C2 . . 115.55(11) ?
O1 C1 O2 . . 124.87(12) ?
O1 C1 C2 . . 117.71(11) ?
O2 C1 C2 . . 117.40(11) ?
N1 C2 C1 . . 109.56(10) ?
N1 C2 C3 . . 109.98(10) ?
C1 C2 C3 . . 113.00(10) ?
N1 C2 H2 . . 107.1(11) ?
C1 C2 H2 . . 110.1(12) ?
C3 C2 H2 . . 106.8(12) ?
C2 N1 H1A . . 109.2(13) ?
C2 N1 H1B . . 111.4(13) ?
H1A N1 H1B . . 108.0(17) ?
C2 N1 H1C . . 113.2(12) ?
H1A N1 H1C . . 109.0(18) ?
H1B N1 H1C . . 105.9(18) ?

loop_
_geom_bond_atom_site_label_1
_geom_bond_atom_site_label_2
_geom_bond_site_symmetry_2
_geom_bond_distance
_geom_bond_publ_flag
N2 H4 . 0.83(3) ?
N2 H3 . 0.85(2) ?
N2 H5 . 0.88(2) ?
N2 H6 . 0.89(2) ?
O3 C3 . 1.2462(17) ?
O4 C3 . 1.2597(16) ?
O2 C1 . 1.2657(16) ?
O1 C1 . 1.2483(16) ?
C3 C2 . 1.5485(18) ?
C1 C2 . 1.5394(18) ?
C2 N1 . 1.4821(16) ?
C2 H2 . 0.93(2) ?
N1 H1A . 0.93(2) ?
N1 H1B . 0.91(2) ?
N1 H1C . 0.94(2) ?

loop_
_geom_torsion_atom_site_label_1
_geom_torsion_atom_site_label_2
_geom_torsion_atom_site_label_3
_geom_torsion_atom_site_label_4
_geom_torsion_site_symmetry_1
_geom_torsion_site_symmetry_2
_geom_torsion_site_symmetry_3
_geom_torsion_site_symmetry_4
_geom_torsion
_geom_torsion_publ_flag
O1 C1 C2 N1 . . . . -2.96(16) ?
O2 C1 C2 N1 . . . . 175.49(11) ?
O1 C1 C2 C3 . . . . 120.05(13) ?
O2 C1 C2 C3 . . . . -61.50(15) ?
O3 C3 C2 N1 . . . . 10.44(15) ?
O4 C3 C2 N1 . . . . -169.89(10) ?
O3 C3 C2 C1 . . . . -112.34(12) ?
O4 C3 C2 C1 . . . . 67.33(14) ?
